data_2243704
loop_
_publ_author_name
'Al Balushi, Rayya A.'
'Khan, Muhammad S.'
'Faizi, Md. Serajul Haque'
'Haque, Ashanul'
'Molloy, Kieran'
'Raithby, Paul R.'

_publ_section_title
;
 Synthesis and structural characterization of
 hexa-\m~2~-chlorido-\m~4~-oxido-tetrakis{[4-(phenylethynyl)pyridine-\k<i>N</i>]copper(II)}
 dichloromethane monosolvate
;
_journal_coeditor_code MW2170
_journal_issue 1
_journal_name_full 'Acta Crystallographica Section E'
_journal_page_first 42
_journal_page_last 46
_journal_paper_doi 10.1107/S2056989020015935
_journal_volume 77
_journal_year 2021
_chemical_formula_iupac '[Cu4 Cl6 O (C13 H9 N1)4], C H2 Cl2'
_chemical_formula_moiety 'C52 H36 Cl6 Cu4 N4 O, C H2 Cl2'
_chemical_formula_sum 'C53 H38 Cl8 Cu4 N4 O'
_chemical_formula_weight 1284.63
_chemical_name_systematic
'Hexa-\m~2~-chlorido-\m~4~-oxido-tetrakis{[4-(phenylethynyl)pyridine-\k<i>N</i>]copper(II)} dichloromethane monosolvate'
_space_group_crystal_system triclinic
_space_group_IT_number 2
_space_group_name_Hall '-P 1'
_space_group_name_H-M_alt 'P -1'
_atom_sites_solution_hydrogens geom
_audit_creation_method SHELXL-2018/3
_cell_angle_alpha 105.0240(10)
_cell_angle_beta 105.9350(10)
_cell_angle_gamma 102.9990(10)
_cell_formula_units_Z 2
_cell_length_a 12.7166(2)
_cell_length_b 14.4366(2)
_cell_length_c 16.4038(3)
_cell_measurement_reflns_used 38646
_cell_measurement_temperature 150(2)
_cell_measurement_theta_max 27.485
_cell_measurement_theta_min 2.910
_cell_volume 2650.82(8)
_computing_cell_refinement
;
HKL SCALEPACK (Otwinowski & Minor, 1997)
;
_computing_data_collection
;
COLLECT (Nonius, 1998)
;
_computing_data_reduction
;
HKL and SCALEPACK (Otwinowski & Minor, 1997)
;
_computing_molecular_graphics
;
ORTEPIII (Burnett & Johnson, 1996) and ORTEP-3 for Windows  (Farrugia,
2012)
;
_computing_publication_material
;
publCIF (Westrip, 2010)
;
_computing_structure_refinement
;
SHELXL2017 (Sheldrick, 2015)
;
_computing_structure_solution
;
SHELXS97 (Sheldrick, 2008)
;
_diffrn_ambient_temperature 150(2)
_diffrn_measured_fraction_theta_full 0.998
_diffrn_measured_fraction_theta_max 0.993
_diffrn_measurement_device_type 'Nonius Kappa CCD'
_diffrn_measurement_method '274 2.0 degree images with \f and \w scans'
_diffrn_radiation_monochromator graphite
_diffrn_radiation_source 'fine-focus sealed tube'
_diffrn_radiation_type MoK\a
_diffrn_radiation_wavelength 0.71073
_diffrn_reflns_av_R_equivalents 0.0601
_diffrn_reflns_av_unetI/netI 0.0639
_diffrn_reflns_limit_h_max 16
_diffrn_reflns_limit_h_min -16
_diffrn_reflns_limit_k_max 18
_diffrn_reflns_limit_k_min -18
_diffrn_reflns_limit_l_max 21
_diffrn_reflns_limit_l_min -21
_diffrn_reflns_number 50117
_diffrn_reflns_theta_full 25.242
_diffrn_reflns_theta_max 27.557
_diffrn_reflns_theta_min 3.023
_exptl_absorpt_coefficient_mu 2.029
_exptl_absorpt_correction_T_max 0.572
_exptl_absorpt_correction_T_min 0.548
_exptl_absorpt_correction_type multi-scan
_exptl_absorpt_process_details
;
(Sortav; Blessing 1995)
;
_exptl_crystal_colour brown
_exptl_crystal_density_diffrn 1.609
_exptl_crystal_description block
_exptl_crystal_F_000 1288
_exptl_crystal_size_max 0.150
_exptl_crystal_size_mid 0.120
_exptl_crystal_size_min 0.120
_refine_diff_density_max 0.887
_refine_diff_density_min -0.994
_refine_ls_extinction_method none
_refine_ls_goodness_of_fit_ref 1.023
_refine_ls_hydrogen_treatment constr
_refine_ls_matrix_type full
_refine_ls_number_parameters 631
_refine_ls_number_reflns 12164
_refine_ls_number_restraints 0
_refine_ls_restrained_S_all 1.023
_refine_ls_R_factor_all 0.0841
_refine_ls_R_factor_gt 0.0488
_refine_ls_shift/su_max 0.001
_refine_ls_shift/su_mean 0.000
_refine_ls_structure_factor_coef Fsqd
_refine_ls_weighting_details 'w=1/[\s^2^(Fo^2^)+(0.0564P)^2^+3.7541P] where P=(Fo^2^+2Fc^2^)/3'
_refine_ls_weighting_scheme calc
_refine_ls_wR_factor_gt 0.1123
_refine_ls_wR_factor_ref 0.1267
_reflns_number_gt 8495
_reflns_number_total 12164
_reflns_threshold_expression 'I > 2\s(I)'
_cod_data_source_file mw2170sup1.cif
_cod_data_source_block I
_cod_original_cell_volume 2650.81(8)
_cod_original_sg_symbol_H-M P-1
_cod_database_code 2243704
_shelx_space_group_comment
;
The symmetry employed for this shelxl refinement is uniquely defined
by the following loop, which should always be used as a source of
symmetry information in preference to the above space-group names.
They are only intended as comments.
;
_shelx_estimated_absorpt_t_min 0.751
_shelx_estimated_absorpt_t_max 0.793

loop_
_space_group_symop_operation_xyz
'x, y, z'
'-x, -y, -z'

loop_
_atom_site_type_symbol
_atom_site_label
_atom_site_fract_x
_atom_site_fract_y
_atom_site_fract_z
_atom_site_U_iso_or_equiv
_atom_site_adp_type
_atom_site_calc_flag
_atom_site_occupancy
_atom_site_disorder_assembly
_atom_site_disorder_group
Cu Cu1 0.59753(4) 0.13110(3) 0.37484(3) 0.02947(12) Uani d 1 . .
Cu Cu2 0.39563(4) 0.22081(3) 0.36568(3) 0.02945(12) Uani d 1 . .
Cu Cu3 0.53201(4) 0.23908(4) 0.23694(3) 0.02972(12) Uani d 1 . .
Cu Cu4 0.37106(4) 0.02979(4) 0.20606(3) 0.03326(13) Uani d 1 . .
Cl Cl1 0.51186(8) 0.19294(8) 0.49034(6) 0.0369(2) Uani d 1 . .
Cl Cl2 0.71949(7) 0.25680(8) 0.34475(7) 0.0365(2) Uani d 1 . .
Cl Cl3 0.49178(8) -0.04512(7) 0.29070(7) 0.0408(2) Uani d 1 . .
Cl Cl4 0.45580(8) 0.35909(7) 0.31625(7) 0.0344(2) Uani d 1 . .
Cl Cl5 0.22503(7) 0.07846(8) 0.25227(6) 0.0355(2) Uani d 1 . .
Cl Cl6 0.43774(8) 0.09701(8) 0.10345(6) 0.0367(2) Uani d 1 . .
Cl Cl7 0.4867(3) 0.3790(3) 0.7675(4) 0.240(2) Uani d 1 . .
Cl Cl8 0.2612(2) 0.2324(2) 0.6751(2) 0.1420(10) Uani d 1 . .
O O 0.47340(19) 0.15499(18) 0.29649(16) 0.0258(5) Uani d 1 . .
N N1 0.7198(3) 0.0992(2) 0.4559(2) 0.0326(7) Uani d 1 . .
N N2 0.3071(3) 0.2858(2) 0.4319(2) 0.0321(7) Uani d 1 . .
N N3 0.5893(3) 0.3317(3) 0.1777(2) 0.0321(7) Uani d 1 . .
N N4 0.2701(3) -0.1021(3) 0.1125(2) 0.0385(8) Uani d 1 . .
C C1 0.8321(3) 0.1366(3) 0.4721(3) 0.0387(10) Uani d 1 . .
H H1 0.855892 0.183883 0.444621 0.046 Uiso calc 1 . .
C C2 0.9156(3) 0.1107(3) 0.5265(3) 0.0386(10) Uani d 1 . .
H H2 0.994667 0.139724 0.535835 0.046 Uiso calc 1 . .
C C3 0.8834(3) 0.0419(3) 0.5673(3) 0.0353(9) Uani d 1 . .
C C4 0.7655(3) 0.0014(3) 0.5498(3) 0.0404(10) Uani d 1 . .
H H4 0.739232 -0.046548 0.575925 0.048 Uiso calc 1 . .
C C5 0.6884(3) 0.0315(3) 0.4949(3) 0.0411(10) Uani d 1 . .
H H5 0.608589 0.003118 0.483687 0.049 Uiso calc 1 . .
C C6 0.9675(3) 0.0144(3) 0.6270(3) 0.0386(10) Uani d 1 . .
C C7 1.0352(3) -0.0082(3) 0.6781(3) 0.0365(9) Uani d 1 . .
C C8 1.1148(3) -0.0365(3) 0.7408(3) 0.0364(9) Uani d 1 . .
C C9 1.2335(3) 0.0069(3) 0.7646(3) 0.0424(10) Uani d 1 . .
H H9 1.262150 0.052823 0.737537 0.051 Uiso calc 1 . .
C C10 1.3093(4) -0.0173(4) 0.8278(3) 0.0504(12) Uani d 1 . .
H H10 1.390090 0.013447 0.845156 0.060 Uiso calc 1 . .
C C11 1.2687(4) -0.0852(4) 0.8653(3) 0.0490(11) Uani d 1 . .
H H11 1.321158 -0.102063 0.908199 0.059 Uiso calc 1 . .
C C12 1.1512(4) -0.1293(4) 0.8409(3) 0.0497(11) Uani d 1 . .
H H12 1.123184 -0.176620 0.866944 0.060 Uiso calc 1 . .
C C13 1.0749(4) -0.1053(3) 0.7794(3) 0.0436(10) Uani d 1 . .
H H13 0.994295 -0.136030 0.763053 0.052 Uiso calc 1 . .
C C14 0.1961(3) 0.2383(3) 0.4150(3) 0.0375(9) Uani d 1 . .
H H14 0.161600 0.171347 0.372599 0.045 Uiso calc 1 . .
C C15 0.1298(3) 0.2814(3) 0.4557(3) 0.0382(9) Uani d 1 . .
H H15 0.051425 0.244242 0.441431 0.046 Uiso calc 1 . .
C C16 0.1764(3) 0.3785(3) 0.5174(3) 0.0346(9) Uani d 1 . .
C C17 0.2923(4) 0.4281(4) 0.5358(3) 0.0470(11) Uani d 1 . .
H H17 0.328895 0.494974 0.578058 0.056 Uiso calc 1 . .
C C18 0.3531(4) 0.3793(3) 0.4920(3) 0.0445(11) Uani d 1 . .
H H18 0.432019 0.414203 0.505436 0.053 Uiso calc 1 . .
C C19 0.1059(4) 0.4239(3) 0.5592(3) 0.0372(9) Uani d 1 . .
C C20 0.0397(4) 0.4535(3) 0.5895(3) 0.0380(9) Uani d 1 . .
C C21 -0.0431(4) 0.4866(3) 0.6243(3) 0.0364(9) Uani d 1 . .
C C22 -0.1552(4) 0.4217(4) 0.5946(3) 0.0485(11) Uani d 1 . .
H H22 -0.176695 0.355923 0.551746 0.058 Uiso calc 1 . .
C C23 -0.2351(4) 0.4526(4) 0.6270(3) 0.0547(13) Uani d 1 . .
H H23 -0.311833 0.408101 0.606374 0.066 Uiso calc 1 . .
C C24 -0.2043(4) 0.5475(4) 0.6892(3) 0.0477(11) Uani d 1 . .
H H24 -0.259810 0.568142 0.711595 0.057 Uiso calc 1 . .
C C25 -0.0936(4) 0.6128(4) 0.7195(3) 0.0467(11) Uani d 1 . .
H H25 -0.073483 0.678680 0.761853 0.056 Uiso calc 1 . .
C C26 -0.0106(4) 0.5826(3) 0.6880(3) 0.0424(10) Uani d 1 . .
H H26 0.066445 0.626733 0.709696 0.051 Uiso calc 1 . .
C C27 0.5272(4) 0.3257(4) 0.0946(3) 0.0436(10) Uani d 1 . .
H H27 0.458081 0.270477 0.061050 0.052 Uiso calc 1 . .
C C28 0.5593(4) 0.3960(4) 0.0562(3) 0.0483(11) Uani d 1 . .
H H28 0.512469 0.389894 -0.002329 0.058 Uiso calc 1 . .
C C29 0.6621(4) 0.4772(3) 0.1043(3) 0.0415(10) Uani d 1 . .
C C30 0.7252(4) 0.4840(3) 0.1907(3) 0.0430(10) Uani d 1 . .
H H30 0.793922 0.539021 0.226412 0.052 Uiso calc 1 . .
C C31 0.6865(4) 0.4095(3) 0.2239(3) 0.0400(10) Uani d 1 . .
H H31 0.731096 0.413844 0.282489 0.048 Uiso calc 1 . .
C C32 0.6997(4) 0.5538(4) 0.0677(3) 0.0498(12) Uani d 1 . .
C C33 0.7328(4) 0.6179(4) 0.0394(3) 0.0486(11) Uani d 1 . .
C C34 0.7732(4) 0.6993(4) 0.0096(3) 0.0443(10) Uani d 1 . .
C C35 0.7567(4) 0.6839(4) -0.0809(3) 0.0432(10) Uani d 1 . .
H H35 0.717866 0.617900 -0.124341 0.052 Uiso calc 1 . .
C C36 0.7962(4) 0.7634(4) -0.1082(3) 0.0435(10) Uani d 1 . .
H H36 0.785363 0.752164 -0.170008 0.052 Uiso calc 1 . .
C C37 0.8509(4) 0.8585(4) -0.0459(3) 0.0506(12) Uani d 1 . .
H H37 0.877916 0.913099 -0.064975 0.061 Uiso calc 1 . .
C C38 0.8675(5) 0.8766(4) 0.0439(4) 0.0662(15) Uani d 1 . .
H H38 0.905580 0.943093 0.086590 0.079 Uiso calc 1 . .
C C39 0.8278(5) 0.7963(4) 0.0718(3) 0.0577(13) Uani d 1 . .
H H39 0.838400 0.808259 0.133693 0.069 Uiso calc 1 . .
C C40 0.3174(4) -0.1621(4) 0.0713(3) 0.0555(13) Uani d 1 . .
H H40 0.397743 -0.137270 0.082813 0.067 Uiso calc 1 . .
C C41 0.2561(4) -0.2598(4) 0.0119(4) 0.0600(14) Uani d 1 . .
H H41 0.293855 -0.299850 -0.017452 0.072 Uiso calc 1 . .
C C42 0.1388(4) -0.2987(3) -0.0044(3) 0.0419(10) Uani d 1 . .
C C43 0.0893(4) -0.2333(3) 0.0350(3) 0.0483(11) Uani d 1 . .
H H43 0.008513 -0.254493 0.022820 0.058 Uiso calc 1 . .
C C44 0.1567(4) -0.1368(3) 0.0923(3) 0.0464(11) Uani d 1 . .
H H44 0.120298 -0.092934 0.118602 0.056 Uiso calc 1 . .
C C45 0.0715(4) -0.4002(4) -0.0610(3) 0.0470(11) Uani d 1 . .
C C46 0.0100(4) -0.4851(3) -0.1066(3) 0.0468(11) Uani d 1 . .
C C47 -0.0649(4) -0.5861(3) -0.1609(3) 0.0466(11) Uani d 1 . .
C C48 -0.0220(5) -0.6593(4) -0.1977(3) 0.0590(13) Uani d 1 . .
H H48 0.058499 -0.642711 -0.186536 0.071 Uiso calc 1 . .
C C49 -0.0926(5) -0.7556(4) -0.2500(4) 0.0711(16) Uani d 1 . .
H H49 -0.060809 -0.805330 -0.273686 0.085 Uiso calc 1 . .
C C50 -0.2091(5) -0.7803(4) -0.2681(4) 0.0692(16) Uani d 1 . .
H H50 -0.258630 -0.846348 -0.306387 0.083 Uiso calc 1 . .
C C51 -0.2539(5) -0.7089(4) -0.2306(4) 0.0693(16) Uani d 1 . .
H H51 -0.334433 -0.726301 -0.241841 0.083 Uiso calc 1 . .
C C52 -0.1818(4) -0.6112(4) -0.1761(4) 0.0618(14) Uani d 1 . .
H H52 -0.212778 -0.562268 -0.149741 0.074 Uiso calc 1 . .
C C53 0.4027(7) 0.2640(6) 0.6845(6) 0.110(3) Uani d 1 . .
H H53A 0.407802 0.266389 0.625938 0.132 Uiso calc 1 . .
H H53B 0.433915 0.210544 0.698022 0.132 Uiso calc 1 . .

loop_
_atom_site_aniso_label
_atom_site_aniso_U_11
_atom_site_aniso_U_22
_atom_site_aniso_U_33
_atom_site_aniso_U_12
_atom_site_aniso_U_13
_atom_site_aniso_U_23
Cu1 0.0202(2) 0.0321(3) 0.0350(3) 0.00681(18) 0.00683(18) 0.0143(2)
Cu2 0.0248(2) 0.0339(3) 0.0316(3) 0.01083(19) 0.01190(19) 0.0109(2)
Cu3 0.0261(2) 0.0339(3) 0.0293(2) 0.00812(19) 0.01021(19) 0.0118(2)
Cu4 0.0252(2) 0.0304(3) 0.0342(3) 0.00260(19) 0.00720(19) 0.0040(2)
Cl1 0.0310(5) 0.0498(6) 0.0324(5) 0.0151(4) 0.0113(4) 0.0162(4)
Cl2 0.0222(4) 0.0430(6) 0.0423(5) 0.0042(4) 0.0066(4) 0.0219(5)
Cl3 0.0322(5) 0.0288(5) 0.0520(6) 0.0061(4) 0.0044(4) 0.0128(4)
Cl4 0.0336(5) 0.0310(5) 0.0421(5) 0.0102(4) 0.0185(4) 0.0127(4)
Cl5 0.0220(4) 0.0426(6) 0.0341(5) 0.0057(4) 0.0083(4) 0.0064(4)
Cl6 0.0344(5) 0.0402(5) 0.0290(5) 0.0087(4) 0.0082(4) 0.0075(4)
Cl7 0.138(3) 0.145(3) 0.374(6) 0.052(2) 0.100(3) -0.027(3)
Cl8 0.1206(19) 0.152(2) 0.165(2) 0.0463(17) 0.0331(17) 0.090(2)
O 0.0205(12) 0.0264(13) 0.0275(13) 0.0051(10) 0.0082(10) 0.0064(11)
N1 0.0239(16) 0.0360(18) 0.0373(18) 0.0072(13) 0.0087(14) 0.0158(15)
N2 0.0283(16) 0.0366(19) 0.0360(18) 0.0131(14) 0.0154(14) 0.0134(15)
N3 0.0310(17) 0.0411(19) 0.0314(17) 0.0152(15) 0.0149(14) 0.0164(15)
N4 0.0333(18) 0.0343(19) 0.0374(19) 0.0037(15) 0.0090(15) 0.0049(15)
C1 0.028(2) 0.046(2) 0.048(2) 0.0095(18) 0.0134(18) 0.027(2)
C2 0.0221(18) 0.047(2) 0.047(2) 0.0079(17) 0.0087(17) 0.022(2)
C3 0.0273(19) 0.041(2) 0.038(2) 0.0128(17) 0.0101(17) 0.0141(19)
C4 0.030(2) 0.042(2) 0.051(3) 0.0070(18) 0.0108(19) 0.027(2)
C5 0.027(2) 0.048(3) 0.050(3) 0.0101(18) 0.0107(18) 0.023(2)
C6 0.029(2) 0.046(2) 0.041(2) 0.0105(18) 0.0114(18) 0.018(2)
C7 0.0270(19) 0.041(2) 0.041(2) 0.0113(17) 0.0090(17) 0.0166(19)
C8 0.031(2) 0.037(2) 0.037(2) 0.0114(17) 0.0082(17) 0.0109(18)
C9 0.033(2) 0.052(3) 0.046(3) 0.017(2) 0.0127(19) 0.022(2)
C10 0.029(2) 0.069(3) 0.053(3) 0.018(2) 0.012(2) 0.024(3)
C11 0.042(2) 0.067(3) 0.041(3) 0.028(2) 0.010(2) 0.020(2)
C12 0.048(3) 0.058(3) 0.048(3) 0.020(2) 0.015(2) 0.027(2)
C13 0.034(2) 0.049(3) 0.047(3) 0.0119(19) 0.0114(19) 0.019(2)
C14 0.038(2) 0.032(2) 0.041(2) 0.0097(17) 0.0173(18) 0.0082(18)
C15 0.032(2) 0.039(2) 0.047(2) 0.0113(18) 0.0213(19) 0.013(2)
C16 0.034(2) 0.040(2) 0.035(2) 0.0146(18) 0.0174(17) 0.0134(18)
C17 0.040(2) 0.045(3) 0.046(3) 0.008(2) 0.018(2) 0.001(2)
C18 0.031(2) 0.046(3) 0.044(2) 0.0029(19) 0.0143(19) 0.002(2)
C19 0.040(2) 0.038(2) 0.033(2) 0.0127(19) 0.0169(18) 0.0079(18)
C20 0.039(2) 0.042(2) 0.033(2) 0.0140(19) 0.0139(18) 0.0113(19)
C21 0.041(2) 0.043(2) 0.034(2) 0.0215(19) 0.0198(18) 0.0143(19)
C22 0.044(3) 0.048(3) 0.045(3) 0.012(2) 0.019(2) 0.001(2)
C23 0.036(2) 0.066(3) 0.053(3) 0.010(2) 0.018(2) 0.007(3)
C24 0.046(3) 0.062(3) 0.049(3) 0.029(2) 0.025(2) 0.022(2)
C25 0.059(3) 0.042(3) 0.047(3) 0.025(2) 0.024(2) 0.015(2)
C26 0.043(2) 0.043(3) 0.047(3) 0.018(2) 0.021(2) 0.015(2)
C27 0.035(2) 0.053(3) 0.043(2) 0.011(2) 0.0092(19) 0.022(2)
C28 0.041(2) 0.063(3) 0.046(3) 0.017(2) 0.010(2) 0.031(2)
C29 0.045(2) 0.047(3) 0.048(3) 0.022(2) 0.023(2) 0.028(2)
C30 0.038(2) 0.047(3) 0.042(2) 0.0066(19) 0.0136(19) 0.020(2)
C31 0.041(2) 0.044(2) 0.033(2) 0.0097(19) 0.0103(18) 0.0158(19)
C32 0.046(3) 0.063(3) 0.051(3) 0.019(2) 0.020(2) 0.031(3)
C33 0.046(3) 0.062(3) 0.049(3) 0.020(2) 0.019(2) 0.032(2)
C34 0.047(3) 0.048(3) 0.048(3) 0.020(2) 0.021(2) 0.025(2)
C35 0.039(2) 0.047(3) 0.041(2) 0.012(2) 0.0096(19) 0.018(2)
C36 0.046(2) 0.052(3) 0.043(2) 0.022(2) 0.019(2) 0.025(2)
C37 0.066(3) 0.045(3) 0.056(3) 0.026(2) 0.024(2) 0.030(2)
C38 0.101(5) 0.048(3) 0.054(3) 0.035(3) 0.024(3) 0.019(3)
C39 0.085(4) 0.059(3) 0.048(3) 0.037(3) 0.033(3) 0.027(3)
C40 0.037(2) 0.050(3) 0.060(3) 0.004(2) 0.015(2) -0.001(2)
C41 0.049(3) 0.048(3) 0.065(3) 0.009(2) 0.021(3) -0.004(3)
C42 0.040(2) 0.034(2) 0.035(2) 0.0028(18) 0.0021(18) 0.0058(18)
C43 0.033(2) 0.041(3) 0.053(3) 0.0030(19) 0.005(2) 0.006(2)
C44 0.038(2) 0.038(2) 0.049(3) 0.0090(19) 0.007(2) 0.004(2)
C45 0.048(3) 0.042(3) 0.041(2) 0.007(2) 0.010(2) 0.010(2)
C46 0.049(3) 0.039(3) 0.041(2) 0.006(2) 0.009(2) 0.012(2)
C47 0.048(3) 0.037(2) 0.041(2) 0.000(2) 0.007(2) 0.012(2)
C48 0.058(3) 0.049(3) 0.055(3) 0.001(2) 0.021(3) 0.006(2)
C49 0.073(4) 0.052(3) 0.066(4) 0.002(3) 0.028(3) -0.003(3)
C50 0.080(4) 0.048(3) 0.053(3) -0.002(3) 0.015(3) 0.005(3)
C51 0.048(3) 0.054(3) 0.080(4) -0.004(3) -0.001(3) 0.024(3)
C52 0.051(3) 0.046(3) 0.073(4) 0.008(2) 0.006(3) 0.020(3)
C53 0.118(7) 0.096(6) 0.127(7) 0.041(5) 0.052(6) 0.039(5)

loop_
_atom_type_symbol
_atom_type_description
_atom_type_scat_dispersion_real
_atom_type_scat_dispersion_imag
_atom_type_scat_source
C C 0.0033 0.0016 'International Tables Vol C Tables 4.2.6.8 and 6.1.1.4'
H H 0.0000 0.0000 'International Tables Vol C Tables 4.2.6.8 and 6.1.1.4'
Cu Cu 0.3201 1.2651 'International Tables Vol C Tables 4.2.6.8 and 6.1.1.4'
N N 0.0061 0.0033 'International Tables Vol C Tables 4.2.6.8 and 6.1.1.4'
O O 0.0106 0.0060 'International Tables Vol C Tables 4.2.6.8 and 6.1.1.4'
Cl Cl 0.1484 0.1585 'International Tables Vol C Tables 4.2.6.8 and 6.1.1.4'

loop_
_geom_angle_atom_site_label_1
_geom_angle_atom_site_label_2
_geom_angle_atom_site_label_3
_geom_angle_site_symmetry_1
_geom_angle_site_symmetry_3
_geom_angle
_geom_angle_publ_flag
O Cu1 N1 . . 176.66(12) ?
O Cu1 Cl2 . . 85.93(7) ?
N1 Cu1 Cl2 . . 97.34(9) ?
O Cu1 Cl3 . . 84.70(8) ?
N1 Cu1 Cl3 . . 92.56(10) ?
Cl2 Cu1 Cl3 . . 132.72(4) ?
O Cu1 Cl1 . . 83.27(8) ?
N1 Cu1 Cl1 . . 95.83(10) ?
Cl2 Cu1 Cl1 . . 116.16(4) ?
Cl3 Cu1 Cl1 . . 108.55(4) ?
O Cu2 N2 . . 176.97(12) ?
O Cu2 Cl1 . . 87.21(8) ?
N2 Cu2 Cl1 . . 95.20(10) ?
O Cu2 Cl4 . . 85.66(8) ?
N2 Cu2 Cl4 . . 94.47(10) ?
Cl1 Cu2 Cl4 . . 124.17(4) ?
O Cu2 Cl5 . . 81.79(7) ?
N2 Cu2 Cl5 . . 95.42(10) ?
Cl1 Cu2 Cl5 . . 118.83(4) ?
Cl4 Cu2 Cl5 . . 114.72(4) ?
O Cu3 N3 . . 176.99(12) ?
O Cu3 Cl6 . . 86.45(8) ?
N3 Cu3 Cl6 . . 95.31(10) ?
O Cu3 Cl4 . . 84.86(8) ?
N3 Cu3 Cl4 . . 92.14(10) ?
Cl6 Cu3 Cl4 . . 130.17(4) ?
O Cu3 Cl2 . . 83.24(7) ?
N3 Cu3 Cl2 . . 97.90(9) ?
Cl6 Cu3 Cl2 . . 120.96(4) ?
Cl4 Cu3 Cl2 . . 106.52(4) ?
O Cu4 N4 . . 177.76(12) ?
O Cu4 Cl5 . . 85.09(8) ?
N4 Cu4 Cl5 . . 96.99(11) ?
O Cu4 Cl6 . . 84.95(8) ?
N4 Cu4 Cl6 . . 94.70(11) ?
Cl5 Cu4 Cl6 . . 119.74(4) ?
O Cu4 Cl3 . . 84.53(8) ?
N4 Cu4 Cl3 . . 93.68(11) ?
Cl5 Cu4 Cl3 . . 120.61(4) ?
Cl6 Cu4 Cl3 . . 117.27(4) ?
Cu2 Cl1 Cu1 . . 79.49(3) ?
Cu1 Cl2 Cu3 . . 80.10(3) ?
Cu1 Cl3 Cu4 . . 80.64(3) ?
Cu2 Cl4 Cu3 . . 80.09(3) ?
Cu4 Cl5 Cu2 . . 81.16(3) ?
Cu3 Cl6 Cu4 . . 80.40(3) ?
Cu3 O Cu1 . . 109.47(11) ?
Cu3 O Cu2 . . 109.29(12) ?
Cu1 O Cu2 . . 109.31(12) ?
Cu3 O Cu4 . . 107.57(12) ?
Cu1 O Cu4 . . 109.67(12) ?
Cu2 O Cu4 . . 111.50(11) ?
C1 N1 C5 . . 116.9(3) ?
C1 N1 Cu1 . . 124.6(3) ?
C5 N1 Cu1 . . 118.4(3) ?
C18 N2 C14 . . 116.9(3) ?
C18 N2 Cu2 . . 122.2(3) ?
C14 N2 Cu2 . . 120.9(3) ?
C31 N3 C27 . . 118.0(4) ?
C31 N3 Cu3 . . 119.7(3) ?
C27 N3 Cu3 . . 121.9(3) ?
C40 N4 C44 . . 117.1(4) ?
C40 N4 Cu4 . . 118.9(3) ?
C44 N4 Cu4 . . 123.8(3) ?
N1 C1 C2 . . 123.7(4) ?
N1 C1 H1 . . 118.2 ?
C2 C1 H1 . . 118.2 ?
C1 C2 C3 . . 119.4(4) ?
C1 C2 H2 . . 120.3 ?
C3 C2 H2 . . 120.3 ?
C2 C3 C4 . . 117.3(4) ?
C2 C3 C6 . . 121.7(4) ?
C4 C3 C6 . . 121.0(4) ?
C5 C4 C3 . . 119.4(4) ?
C5 C4 H4 . . 120.3 ?
C3 C4 H4 . . 120.3 ?
N1 C5 C4 . . 123.3(4) ?
N1 C5 H5 . . 118.3 ?
C4 C5 H5 . . 118.3 ?
C7 C6 C3 . . 178.0(4) ?
C6 C7 C8 . . 178.5(4) ?
C13 C8 C9 . . 119.1(4) ?
C13 C8 C7 . . 120.8(4) ?
C9 C8 C7 . . 120.1(4) ?
C10 C9 C8 . . 119.7(4) ?
C10 C9 H9 . . 120.1 ?
C8 C9 H9 . . 120.1 ?
C11 C10 C9 . . 120.4(4) ?
C11 C10 H10 . . 119.8 ?
C9 C10 H10 . . 119.8 ?
C10 C11 C12 . . 119.9(4) ?
C10 C11 H11 . . 120.1 ?
C12 C11 H11 . . 120.1 ?
C13 C12 C11 . . 120.5(4) ?
C13 C12 H12 . . 119.7 ?
C11 C12 H12 . . 119.7 ?
C12 C13 C8 . . 120.3(4) ?
C12 C13 H13 . . 119.9 ?
C8 C13 H13 . . 119.9 ?
N2 C14 C15 . . 123.2(4) ?
N2 C14 H14 . . 118.4 ?
C15 C14 H14 . . 118.4 ?
C14 C15 C16 . . 120.3(4) ?
C14 C15 H15 . . 119.9 ?
C16 C15 H15 . . 119.9 ?
C15 C16 C17 . . 116.8(4) ?
C15 C16 C19 . . 120.1(4) ?
C17 C16 C19 . . 123.2(4) ?
C18 C17 C16 . . 119.4(4) ?
C18 C17 H17 . . 120.3 ?
C16 C17 H17 . . 120.3 ?
N2 C18 C17 . . 123.4(4) ?
N2 C18 H18 . . 118.3 ?
C17 C18 H18 . . 118.3 ?
C20 C19 C16 . . 174.1(5) ?
C19 C20 C21 . . 178.3(5) ?
C22 C21 C26 . . 120.2(4) ?
C22 C21 C20 . . 119.6(4) ?
C26 C21 C20 . . 120.2(4) ?
C23 C22 C21 . . 120.1(4) ?
C23 C22 H22 . . 119.9 ?
C21 C22 H22 . . 119.9 ?
C24 C23 C22 . . 120.2(4) ?
C24 C23 H23 . . 119.9 ?
C22 C23 H23 . . 119.9 ?
C23 C24 C25 . . 120.6(4) ?
C23 C24 H24 . . 119.7 ?
C25 C24 H24 . . 119.7 ?
C24 C25 C26 . . 120.2(4) ?
C24 C25 H25 . . 119.9 ?
C26 C25 H25 . . 119.9 ?
C21 C26 C25 . . 118.7(4) ?
C21 C26 H26 . . 120.6 ?
C25 C26 H26 . . 120.6 ?
N3 C27 C28 . . 122.8(4) ?
N3 C27 H27 . . 118.6 ?
C28 C27 H27 . . 118.6 ?
C27 C28 C29 . . 119.3(4) ?
C27 C28 H28 . . 120.3 ?
C29 C28 H28 . . 120.3 ?
C30 C29 C28 . . 117.8(4) ?
C30 C29 C32 . . 120.4(4) ?
C28 C29 C32 . . 121.8(4) ?
C31 C30 C29 . . 118.9(4) ?
C31 C30 H30 . . 120.5 ?
C29 C30 H30 . . 120.5 ?
N3 C31 C30 . . 123.2(4) ?
N3 C31 H31 . . 118.4 ?
C30 C31 H31 . . 118.4 ?
C33 C32 C29 . . 178.5(6) ?
C32 C33 C34 . . 176.9(6) ?
C39 C34 C35 . . 118.9(4) ?
C39 C34 C33 . . 119.5(4) ?
C35 C34 C33 . . 121.6(4) ?
C36 C35 C34 . . 120.6(4) ?
C36 C35 H35 . . 119.7 ?
C34 C35 H35 . . 119.7 ?
C37 C36 C35 . . 119.7(4) ?
C37 C36 H36 . . 120.1 ?
C35 C36 H36 . . 120.1 ?
C36 C37 C38 . . 121.1(4) ?
C36 C37 H37 . . 119.4 ?
C38 C37 H37 . . 119.4 ?
C37 C38 C39 . . 119.3(5) ?
C37 C38 H38 . . 120.3 ?
C39 C38 H38 . . 120.3 ?
C34 C39 C38 . . 120.3(5) ?
C34 C39 H39 . . 119.9 ?
C38 C39 H39 . . 119.9 ?
N4 C40 C41 . . 123.4(4) ?
N4 C40 H40 . . 118.3 ?
C41 C40 H40 . . 118.3 ?
C40 C41 C42 . . 119.3(5) ?
C40 C41 H41 . . 120.3 ?
C42 C41 H41 . . 120.3 ?
C43 C42 C41 . . 116.6(4) ?
C43 C42 C45 . . 120.9(4) ?
C41 C42 C45 . . 122.5(4) ?
C42 C43 C44 . . 119.9(4) ?
C42 C43 H43 . . 120.0 ?
C44 C43 H43 . . 120.0 ?
N4 C44 C43 . . 123.3(4) ?
N4 C44 H44 . . 118.3 ?
C43 C44 H44 . . 118.3 ?
C46 C45 C42 . . 176.3(5) ?
C45 C46 C47 . . 179.1(6) ?
C48 C47 C52 . . 119.0(4) ?
C48 C47 C46 . . 120.9(5) ?
C52 C47 C46 . . 120.1(5) ?
C49 C48 C47 . . 121.5(5) ?
C49 C48 H48 . . 119.3 ?
C47 C48 H48 . . 119.3 ?
C48 C49 C50 . . 120.0(6) ?
C48 C49 H49 . . 120.0 ?
C50 C49 H49 . . 120.0 ?
C49 C50 C51 . . 119.6(5) ?
C49 C50 H50 . . 120.2 ?
C51 C50 H50 . . 120.2 ?
C50 C51 C52 . . 120.4(5) ?
C50 C51 H51 . . 119.8 ?
C52 C51 H51 . . 119.8 ?
C47 C52 C51 . . 119.5(5) ?
C47 C52 H52 . . 120.2 ?
C51 C52 H52 . . 120.2 ?
Cl8 C53 Cl7 . . 113.3(5) ?
Cl8 C53 H53A . . 108.9 ?
Cl7 C53 H53A . . 108.9 ?
Cl8 C53 H53B . . 108.9 ?
Cl7 C53 H53B . . 108.9 ?
H53A C53 H53B . . 107.7 ?

loop_
_geom_bond_atom_site_label_1
_geom_bond_atom_site_label_2
_geom_bond_site_symmetry_2
_geom_bond_distance
_geom_bond_publ_flag
Cu1 O . 1.904(2) ?
Cu1 N1 . 1.976(3) ?
Cu1 Cl2 . 2.3581(10) ?
Cu1 Cl3 . 2.4098(11) ?
Cu1 Cl1 . 2.5036(11) ?
Cu2 O . 1.910(2) ?
Cu2 N2 . 1.986(3) ?
Cu2 Cl1 . 2.3586(10) ?
Cu2 Cl4 . 2.3918(10) ?
Cu2 Cl5 . 2.4874(10) ?
Cu3 O . 1.895(2) ?
Cu3 N3 . 1.972(3) ?
Cu3 Cl6 . 2.3586(11) ?
Cu3 Cl4 . 2.4316(11) ?
Cu3 Cl2 . 2.4602(10) ?
Cu4 O . 1.911(2) ?
Cu4 N4 . 1.982(3) ?
Cu4 Cl5 . 2.3666(11) ?
Cu4 Cl6 . 2.3987(11) ?
Cu4 Cl3 . 2.4101(11) ?
Cl7 C53 . 1.727(9) ?
Cl8 C53 . 1.706(9) ?
N1 C1 . 1.331(5) ?
N1 C5 . 1.347(5) ?
N2 C18 . 1.333(5) ?
N2 C14 . 1.338(5) ?
N3 C31 . 1.336(5) ?
N3 C27 . 1.344(5) ?
N4 C40 . 1.312(6) ?
N4 C44 . 1.330(5) ?
C1 C2 . 1.377(6) ?
C1 H1 . 0.9500 ?
C2 C3 . 1.383(6) ?
C2 H2 . 0.9500 ?
C3 C4 . 1.398(5) ?
C3 C6 . 1.442(6) ?
C4 C5 . 1.368(6) ?
C4 H4 . 0.9500 ?
C5 H5 . 0.9500 ?
C6 C7 . 1.192(6) ?
C7 C8 . 1.443(5) ?
C8 C13 . 1.386(6) ?
C8 C9 . 1.395(6) ?
C9 C10 . 1.385(6) ?
C9 H9 . 0.9500 ?
C10 C11 . 1.366(7) ?
C10 H10 . 0.9500 ?
C11 C12 . 1.382(7) ?
C11 H11 . 0.9500 ?
C12 C13 . 1.369(6) ?
C12 H12 . 0.9500 ?
C13 H13 . 0.9500 ?
C14 C15 . 1.369(6) ?
C14 H14 . 0.9500 ?
C15 C16 . 1.379(6) ?
C15 H15 . 0.9500 ?
C16 C17 . 1.395(6) ?
C16 C19 . 1.440(6) ?
C17 C18 . 1.378(6) ?
C17 H17 . 0.9500 ?
C18 H18 . 0.9500 ?
C19 C20 . 1.192(6) ?
C20 C21 . 1.441(6) ?
C21 C22 . 1.388(6) ?
C21 C26 . 1.392(6) ?
C22 C23 . 1.376(6) ?
C22 H22 . 0.9500 ?
C23 C24 . 1.373(7) ?
C23 H23 . 0.9500 ?
C24 C25 . 1.376(7) ?
C24 H24 . 0.9500 ?
C25 C26 . 1.401(6) ?
C25 H25 . 0.9500 ?
C26 H26 . 0.9500 ?
C27 C28 . 1.371(6) ?
C27 H27 . 0.9500 ?
C28 C29 . 1.403(6) ?
C28 H28 . 0.9500 ?
C29 C30 . 1.390(6) ?
C29 C32 . 1.441(6) ?
C30 C31 . 1.382(6) ?
C30 H30 . 0.9500 ?
C31 H31 . 0.9500 ?
C32 C33 . 1.185(6) ?
C33 C34 . 1.431(6) ?
C34 C39 . 1.384(7) ?
C34 C35 . 1.391(6) ?
C35 C36 . 1.379(6) ?
C35 H35 . 0.9500 ?
C36 C37 . 1.365(7) ?
C36 H36 . 0.9500 ?
C37 C38 . 1.374(7) ?
C37 H37 . 0.9500 ?
C38 C39 . 1.394(7) ?
C38 H38 . 0.9500 ?
C39 H39 . 0.9500 ?
C40 C41 . 1.387(7) ?
C40 H40 . 0.9500 ?
C41 C42 . 1.392(6) ?
C41 H41 . 0.9500 ?
C42 C43 . 1.371(7) ?
C42 C45 . 1.427(6) ?
C43 C44 . 1.378(6) ?
C43 H43 . 0.9500 ?
C44 H44 . 0.9500 ?
C45 C46 . 1.203(6) ?
C46 C47 . 1.436(6) ?
C47 C48 . 1.375(7) ?
C47 C52 . 1.382(7) ?
C48 C49 . 1.368(7) ?
C48 H48 . 0.9500 ?
C49 C50 . 1.369(8) ?
C49 H49 . 0.9500 ?
C50 C51 . 1.377(8) ?
C50 H50 . 0.9500 ?
C51 C52 . 1.394(7) ?
C51 H51 . 0.9500 ?
C52 H52 . 0.9500 ?
C53 H53A . 0.9900 ?
C53 H53B . 0.9900 ?

loop_
_geom_hbond_atom_site_label_D
_geom_hbond_atom_site_label_H
_geom_hbond_atom_site_label_A
_geom_hbond_site_symmetry_A
_geom_hbond_distance_DH
_geom_hbond_distance_HA
_geom_hbond_distance_DA
_geom_hbond_angle_DHA
_geom_hbond_publ_flag
C1 H1 Cl2 . 0.95 2.64 3.283(4) 125.6 yes
C4 H4 Cl5 2_656 0.95 2.90 3.697(4) 141.9 yes
C14 H14 Cl5 . 0.95 2.52 3.211(4) 130.0 yes
C17 H17 Cl4 2_666 0.95 2.80 3.609(5) 143.5 yes
C27 H27 Cl6 . 0.95 2.74 3.297(5) 117.8 yes
C31 H31 Cl2 . 0.95 2.71 3.345(4) 125.0 yes
C44 H44 Cl5 . 0.95 2.61 3.257(5) 125.8 yes
C53 H53A Cl1 . 0.99 2.97 3.808(9) 142.5 yes
C53 H53B Cl3 2_656 0.99 2.79 3.771(8) 171.7 yes
C31 H31 \p . 0.95 2.84 3.600(3) 135 yes
C41 H41 Cg1 2_655 0.95 2.78 3.705(6) 165 yes
C43 H43 Cg2 . 0.95 2.73 3.452(2) 150.0(2) yes

loop_
_geom_torsion_atom_site_label_1
_geom_torsion_atom_site_label_2
_geom_torsion_atom_site_label_3
_geom_torsion_atom_site_label_4
_geom_torsion_site_symmetry_1
_geom_torsion_site_symmetry_2
_geom_torsion_site_symmetry_3
_geom_torsion_site_symmetry_4
_geom_torsion
_geom_torsion_publ_flag
Cl6 Cu3 O Cu1 . . . . 112.21(11) ?
Cl4 Cu3 O Cu1 . . . . -116.90(11) ?
Cl2 Cu3 O Cu1 . . . . -9.55(10) ?
Cl6 Cu3 O Cu2 . . . . -128.10(10) ?
Cl4 Cu3 O Cu2 . . . . 2.78(9) ?
Cl2 Cu3 O Cu2 . . . . 110.14(10) ?
Cl6 Cu3 O Cu4 . . . . -6.90(10) ?
Cl4 Cu3 O Cu4 . . . . 123.99(10) ?
Cl2 Cu3 O Cu4 . . . . -128.66(11) ?
C5 N1 C1 C2 . . . . -0.8(7) ?
Cu1 N1 C1 C2 . . . . -177.7(3) ?
N1 C1 C2 C3 . . . . 0.1(7) ?
C1 C2 C3 C4 . . . . 0.6(6) ?
C1 C2 C3 C6 . . . . -178.1(4) ?
C2 C3 C4 C5 . . . . -0.6(7) ?
C6 C3 C4 C5 . . . . 178.1(4) ?
C1 N1 C5 C4 . . . . 0.8(7) ?
Cu1 N1 C5 C4 . . . . 177.9(4) ?
C3 C4 C5 N1 . . . . -0.1(7) ?
C13 C8 C9 C10 . . . . -1.7(7) ?
C7 C8 C9 C10 . . . . 177.2(4) ?
C8 C9 C10 C11 . . . . 1.6(7) ?
C9 C10 C11 C12 . . . . -0.7(8) ?
C10 C11 C12 C13 . . . . -0.2(8) ?
C11 C12 C13 C8 . . . . 0.1(7) ?
C9 C8 C13 C12 . . . . 0.9(7) ?
C7 C8 C13 C12 . . . . -178.0(4) ?
C18 N2 C14 C15 . . . . 0.3(6) ?
Cu2 N2 C14 C15 . . . . -177.0(3) ?
N2 C14 C15 C16 . . . . 0.2(7) ?
C14 C15 C16 C17 . . . . -0.6(6) ?
C14 C15 C16 C19 . . . . 179.2(4) ?
C15 C16 C17 C18 . . . . 0.4(7) ?
C19 C16 C17 C18 . . . . -179.4(4) ?
C14 N2 C18 C17 . . . . -0.5(7) ?
Cu2 N2 C18 C17 . . . . 176.7(4) ?
C16 C17 C18 N2 . . . . 0.1(7) ?
C26 C21 C22 C23 . . . . 0.9(7) ?
C20 C21 C22 C23 . . . . -179.7(4) ?
C21 C22 C23 C24 . . . . -0.3(8) ?
C22 C23 C24 C25 . . . . 0.3(8) ?
C23 C24 C25 C26 . . . . -0.9(7) ?
C22 C21 C26 C25 . . . . -1.5(6) ?
C20 C21 C26 C25 . . . . 179.1(4) ?
C24 C25 C26 C21 . . . . 1.5(7) ?
C31 N3 C27 C28 . . . . -0.3(7) ?
Cu3 N3 C27 C28 . . . . 172.6(4) ?
N3 C27 C28 C29 . . . . 1.1(7) ?
C27 C28 C29 C30 . . . . -2.0(7) ?
C27 C28 C29 C32 . . . . -179.5(4) ?
C28 C29 C30 C31 . . . . 2.2(7) ?
C32 C29 C30 C31 . . . . 179.7(4) ?
C27 N3 C31 C30 . . . . 0.5(7) ?
Cu3 N3 C31 C30 . . . . -172.5(3) ?
C29 C30 C31 N3 . . . . -1.5(7) ?
C39 C34 C35 C36 . . . . 1.3(7) ?
C33 C34 C35 C36 . . . . 179.9(4) ?
C34 C35 C36 C37 . . . . -0.7(7) ?
C35 C36 C37 C38 . . . . 0.0(7) ?
C36 C37 C38 C39 . . . . 0.1(8) ?
C35 C34 C39 C38 . . . . -1.2(7) ?
C33 C34 C39 C38 . . . . -179.9(5) ?
C37 C38 C39 C34 . . . . 0.5(8) ?
C44 N4 C40 C41 . . . . -2.9(8) ?
Cu4 N4 C40 C41 . . . . 173.1(4) ?
N4 C40 C41 C42 . . . . -1.5(9) ?
C40 C41 C42 C43 . . . . 5.1(8) ?
C40 C41 C42 C45 . . . . -176.7(5) ?
C41 C42 C43 C44 . . . . -4.3(7) ?
C45 C42 C43 C44 . . . . 177.4(4) ?
C40 N4 C44 C43 . . . . 3.8(7) ?
Cu4 N4 C44 C43 . . . . -172.0(4) ?
C42 C43 C44 N4 . . . . -0.1(8) ?
C52 C47 C48 C49 . . . . 1.0(8) ?
C46 C47 C48 C49 . . . . -179.6(5) ?
C47 C48 C49 C50 . . . . 1.3(9) ?
C48 C49 C50 C51 . . . . -2.5(9) ?
C49 C50 C51 C52 . . . . 1.6(9) ?
C48 C47 C52 C51 . . . . -2.0(8) ?
C46 C47 C52 C51 . . . . 178.6(5) ?
C50 C51 C52 C47 . . . . 0.7(9) ?

_cod_database_fobs_code 2243704
